data_2013701
loop_
_publ_author_name
'Sonar, Vijayakumar N.'
'Parkin, Sean'
'Crooks, Peter A.'

_publ_section_title
;
 (<i>Z</i>)-2-(3-Hydroxy-4-methoxybenzylidene)-1-azabicyclo[2.2.2]octan-3-one
;
_journal_issue 11
_journal_name_full 'Acta Crystallographica Section C'
_journal_page_first o647
_journal_page_last o649
_journal_paper_doi 10.1107/S0108270103022339
_journal_volume 59
_journal_year 2003
_chemical_formula_iupac 'C15 H17 N O3'
_chemical_formula_moiety 'C15 H17 N O3'
_chemical_formula_sum 'C15 H17 N O3'
_chemical_formula_weight 259.30
_chemical_name_common
;
(Z)-2-(3-Hydroxy-4-methoxybenzylidene)-1-azabicyclo[2.2.2]octan-3-one
;
_chemical_name_systematic
;
(Z)-2-(3-Hydroxy-4-methoxybenzylidene)-1-azabicyclo[2.2.2]octan-3-one
;
_space_group_IT_number 14
_symmetry_cell_setting monoclinic
_symmetry_space_group_name_Hall '-P 2ybc'
_symmetry_space_group_name_H-M 'P 1 21/c 1'
_atom_sites_solution_hydrogens geom
_atom_sites_solution_primary direct
_atom_sites_solution_secondary difmap
_audit_creation_method SHELXL97
_cell_angle_alpha 90
_cell_angle_beta 97.030(2)
_cell_angle_gamma 90
_cell_formula_units_Z 4
_cell_length_a 10.7480(4)
_cell_length_b 5.8950(2)
_cell_length_c 20.4650(8)
_cell_measurement_reflns_used 9554
_cell_measurement_temperature 173(2)
_cell_measurement_theta_max 25.35
_cell_measurement_theta_min 1.00
_cell_volume 1286.90(8)
_computing_cell_refinement 'SCALEPACK (Otwinowski & Minor, 1997)'
_computing_data_collection 'COLLECT (Nonius, 1998)'
_computing_data_reduction 'DENZO-SMN (Otwinowski & Minor, 1997)'
_computing_molecular_graphics 'XP in SHELXTL (Sheldrick, 1994)'
_computing_publication_material 'SHELXL97 and local procedures'
_computing_structure_refinement 'SHELXL97 (Sheldrick, 1997)'
_computing_structure_solution 'SHELXS97 (Sheldrick, 1990)'
_diffrn_ambient_temperature 173.0(10)
_diffrn_detector_area_resol_mean 18
_diffrn_measured_fraction_theta_full 1.000
_diffrn_measured_fraction_theta_max 1.000
_diffrn_measurement_device_type 'Nonius KappaCCD area-detector'
_diffrn_measurement_method '\w scans at fixed \c = 55\%'
_diffrn_radiation_monochromator graphite
_diffrn_radiation_source 'fine-focus sealed tube'
_diffrn_radiation_type MoK\a
_diffrn_radiation_wavelength 0.71073
_diffrn_reflns_av_R_equivalents 0.083
_diffrn_reflns_av_sigmaI/netI 0.076
_diffrn_reflns_limit_h_max 12
_diffrn_reflns_limit_h_min -12
_diffrn_reflns_limit_k_max 7
_diffrn_reflns_limit_k_min -7
_diffrn_reflns_limit_l_max 24
_diffrn_reflns_limit_l_min -24
_diffrn_reflns_number 8509
_diffrn_reflns_theta_full 25.00
_diffrn_reflns_theta_max 25.00
_diffrn_reflns_theta_min 1.91
_diffrn_standards_decay_% <1
_exptl_absorpt_coefficient_mu 0.093
_exptl_absorpt_correction_T_max 0.996
_exptl_absorpt_correction_T_min 0.984
_exptl_absorpt_correction_type multi-scan
_exptl_absorpt_process_details 'SCALEPACK (Otwinowski & Minor, 1997)'
_exptl_crystal_colour 'pale yellow'
_exptl_crystal_density_diffrn 1.338
_exptl_crystal_density_meas ?
_exptl_crystal_density_method 'not measured'
_exptl_crystal_description 'hemi-wedge slab'
_exptl_crystal_F_000 552
_exptl_crystal_size_max 0.17
_exptl_crystal_size_mid 0.15
_exptl_crystal_size_min 0.04
_refine_diff_density_max 0.20
_refine_diff_density_min -0.21
_refine_ls_extinction_method none
_refine_ls_goodness_of_fit_ref 1.026
_refine_ls_hydrogen_treatment constr
_refine_ls_matrix_type full
_refine_ls_number_parameters 174
_refine_ls_number_reflns 2251
_refine_ls_number_restraints 0
_refine_ls_restrained_S_all 1.026
_refine_ls_R_factor_all 0.096
_refine_ls_R_factor_gt 0.054
_refine_ls_shift/su_max 0.003
_refine_ls_shift/su_mean 0.000
_refine_ls_structure_factor_coef Fsqd
_refine_ls_weighting_details 'calc w = 1/[\s^2^(Fo^2^)+(0.0543P)^2^'
_refine_ls_weighting_scheme calc
_refine_ls_wR_factor_gt 0.105
_refine_ls_wR_factor_ref 0.119
_reflns_number_gt 1493
_reflns_number_total 2251
_reflns_threshold_expression I>2\s(I)
_cod_data_source_file sx1126.cif
_cod_data_source_block I
_cod_depositor_comments
;
The following automatic conversions were performed:

'_exptl_crystal_density_meas' value 'not measured' was changed to '?'
- the value is perceived as not measured.

Automatic conversion script
Id: cif_fix_values 3008 2015-01-20 13:52:24Z robertas 
;
_cod_original_sg_symbol_H-M 'P 21/c'
_cod_database_code 2013701
_cod_database_fobs_code 2013701

loop_
_symmetry_equiv_pos_as_xyz
'x, y, z'
'-x, y+1/2, -z+1/2'
'-x, -y, -z'
'x, -y-1/2, z-1/2'

loop_
_atom_site_label
_atom_site_fract_x
_atom_site_fract_y
_atom_site_fract_z
_atom_site_U_iso_or_equiv
_atom_site_adp_type
_atom_site_calc_flag
_atom_site_refinement_flags
_atom_site_occupancy
_atom_site_disorder_assembly
_atom_site_disorder_group
_atom_site_type_symbol
C1 0.21481(18) 0.3178(4) 0.35399(10) 0.0266(6) Uani d . 1 . . C
O1 0.26177(14) 0.1631(2) 0.40028(7) 0.0388(5) Uani d . 1 . . O
H1 0.2357 0.1932 0.4363 0.058 Uiso calc R 1 . . H
C2 0.23686(18) 0.2850(3) 0.28987(9) 0.0264(5) Uani d . 1 . . C
H2 0.2835 0.1565 0.2789 0.032 Uiso calc R 1 . . H
C3 0.19115(17) 0.4397(3) 0.24054(10) 0.0244(5) Uani d . 1 . . C
C4 0.12091(19) 0.6229(4) 0.25767(10) 0.0309(6) Uani d . 1 . . C
H4 0.0863 0.7255 0.2245 0.037 Uiso calc R 1 . . H
C5 0.10033(18) 0.6585(4) 0.32275(10) 0.0310(6) Uani d . 1 . . C
H5 0.0539 0.7868 0.3340 0.037 Uiso calc R 1 . . H
C6 0.14761(19) 0.5068(4) 0.37074(10) 0.0280(6) Uani d . 1 . . C
O6 0.13528(13) 0.5236(2) 0.43653(7) 0.0368(4) Uani d . 1 . . O
C7 0.0677(2) 0.7131(4) 0.45709(10) 0.0413(6) Uani d . 1 . . C
H7A 0.1069 0.8537 0.4443 0.062 Uiso calc R 1 . . H
H7B 0.0690 0.7093 0.5050 0.062 Uiso calc R 1 . . H
H7C -0.0192 0.7066 0.4361 0.062 Uiso calc R 1 . . H
C8 0.21365(19) 0.4120(3) 0.17184(10) 0.0257(6) Uani d . 1 . . C
H8 0.1560 0.4893 0.1406 0.031 Uiso calc R 1 . . H
C9 0.30265(19) 0.2948(3) 0.14611(10) 0.0240(5) Uani d . 1 . . C
N10 0.40498(15) 0.1774(3) 0.18391(8) 0.0292(5) Uani d . 1 . . N
C11 0.3971(2) -0.0666(3) 0.16643(10) 0.0348(6) Uani d . 1 . . C
H11A 0.3197 -0.1314 0.1805 0.042 Uiso calc R 1 . . H
H11B 0.4695 -0.1475 0.1904 0.042 Uiso calc R 1 . . H
C12 0.3964(2) -0.1041(3) 0.09149(10) 0.0343(6) Uani d . 1 . . C
H12A 0.4665 -0.2049 0.0833 0.041 Uiso calc R 1 . . H
H12B 0.3168 -0.1767 0.0729 0.041 Uiso calc R 1 . . H
C13 0.41041(19) 0.1281(3) 0.05868(10) 0.0269(5) Uani d . 1 . . C
H13 0.4103 0.1112 0.0101 0.032 Uiso calc R 1 . . H
C14 0.53194(19) 0.2391(4) 0.09005(10) 0.0341(6) Uani d . 1 . . C
H14A 0.5430 0.3885 0.0694 0.041 Uiso calc R 1 . . H
H14B 0.6046 0.1423 0.0834 0.041 Uiso calc R 1 . . H
C15 0.52378(19) 0.2692(4) 0.16483(9) 0.0318(6) Uani d . 1 . . C
H15A 0.5954 0.1904 0.1902 0.038 Uiso calc R 1 . . H
H15B 0.5300 0.4325 0.1761 0.038 Uiso calc R 1 . . H
C16 0.30473(19) 0.2767(4) 0.07394(10) 0.0256(5) Uani d . 1 . . C
O16 0.22933(13) 0.3689(2) 0.03237(7) 0.0335(4) Uani d . 1 . . O

loop_
_atom_site_aniso_label
_atom_site_aniso_U_11
_atom_site_aniso_U_22
_atom_site_aniso_U_33
_atom_site_aniso_U_12
_atom_site_aniso_U_13
_atom_site_aniso_U_23
C1 0.0276(13) 0.0326(14) 0.0191(13) 0.0025(11) 0.0008(10) 0.0030(11)
O1 0.0529(11) 0.0449(10) 0.0197(9) 0.0144(8) 0.0095(8) 0.0054(8)
C2 0.0278(13) 0.0305(13) 0.0213(13) 0.0016(10) 0.0051(10) -0.0018(11)
C3 0.0236(12) 0.0319(13) 0.0177(13) 0.0009(10) 0.0028(10) -0.0019(10)
C4 0.0342(14) 0.0356(14) 0.0229(14) 0.0041(11) 0.0031(11) 0.0020(11)
C5 0.0300(13) 0.0369(14) 0.0270(14) 0.0085(11) 0.0067(11) -0.0026(12)
C6 0.0270(13) 0.0389(14) 0.0189(14) -0.0006(11) 0.0058(10) -0.0031(11)
O6 0.0449(10) 0.0464(10) 0.0203(10) 0.0112(8) 0.0089(8) -0.0023(8)
C7 0.0556(16) 0.0445(15) 0.0266(15) 0.0034(13) 0.0164(12) -0.0065(12)
C8 0.0255(13) 0.0289(13) 0.0220(13) -0.0022(10) 0.0002(10) 0.0023(10)
C9 0.0262(13) 0.0270(13) 0.0185(12) -0.0001(10) 0.0022(10) 0.0011(10)
N10 0.0312(11) 0.0357(12) 0.0207(11) 0.0048(9) 0.0033(9) -0.0004(9)
C11 0.0433(15) 0.0308(14) 0.0311(15) 0.0042(11) 0.0080(12) 0.0048(11)
C12 0.0434(15) 0.0313(14) 0.0282(14) 0.0009(11) 0.0040(11) -0.0033(11)
C13 0.0339(13) 0.0338(13) 0.0139(12) -0.0002(11) 0.0062(10) -0.0038(10)
C14 0.0306(14) 0.0415(14) 0.0311(14) 0.0003(11) 0.0071(11) -0.0008(12)
C15 0.0285(14) 0.0388(14) 0.0269(14) 0.0034(11) -0.0008(10) -0.0080(11)
C16 0.0283(13) 0.0288(13) 0.0204(13) -0.0057(10) 0.0049(11) -0.0008(10)
O16 0.0389(10) 0.0428(10) 0.0185(9) 0.0038(8) 0.0019(8) 0.0016(7)

loop_
_atom_type_symbol
_atom_type_description
_atom_type_scat_dispersion_real
_atom_type_scat_dispersion_imag
_atom_type_scat_source
C C .0033 .0016 'International Tables Vol C Tables 4.2.6.8 and 6.1.1.4'
H H .0000 .0000 'International Tables Vol C Tables 4.2.6.8 and 6.1.1.4'
N N .0061 .0033 'International Tables Vol C Tables 4.2.6.8 and 6.1.1.4'
O O .0106 .0060 'International Tables Vol C Tables 4.2.6.8 and 6.1.1.4'

loop_
_geom_angle_atom_site_label_1
_geom_angle_atom_site_label_2
_geom_angle_atom_site_label_3
_geom_angle
_geom_angle_publ_flag
O1 C1 C2 118.40(19) y
O1 C1 C6 121.45(18) y
C2 C1 C6 120.15(19) ?
C1 O1 H1 109.5 ?
C1 C2 C3 120.59(19) ?
C1 C2 H2 119.7 ?
C3 C2 H2 119.7 ?
C4 C3 C2 118.51(19) ?
C4 C3 C8 119.23(19) ?
C2 C3 C8 122.25(18) y
C3 C4 C5 120.9(2) ?
C3 C4 H4 119.5 ?
C5 C4 H4 119.5 ?
C6 C5 C4 119.7(2) ?
C6 C5 H5 120.1 ?
C4 C5 H5 120.1 ?
O6 C6 C5 125.48(19) ?
O6 C6 C1 114.48(18) y
C5 C6 C1 120.03(19) ?
C6 O6 C7 117.43(16) y
O6 C7 H7A 109.5 ?
O6 C7 H7B 109.5 ?
H7A C7 H7B 109.5 ?
O6 C7 H7C 109.5 ?
H7A C7 H7C 109.5 ?
H7B C7 H7C 109.5 ?
C9 C8 C3 130.2(2) y
C9 C8 H8 114.9 ?
C3 C8 H8 114.9 ?
C8 C9 N10 124.84(19) y
C8 C9 C16 121.82(19) y
N10 C9 C16 113.33(17) y
C9 N10 C11 108.61(16) y
C9 N10 C15 107.98(16) y
C11 N10 C15 108.43(16) y
N10 C11 C12 111.78(16) ?
N10 C11 H11A 109.3 ?
C12 C11 H11A 109.3 ?
N10 C11 H11B 109.3 ?
C12 C11 H11B 109.3 ?
H11A C11 H11B 107.9 ?
C13 C12 C11 108.40(16) ?
C13 C12 H12A 110.0 ?
C11 C12 H12A 110.0 ?
C13 C12 H12B 110.0 ?
C11 C12 H12B 110.0 ?
H12A C12 H12B 108.4 ?
C16 C13 C14 107.01(16) ?
C16 C13 C12 108.17(17) ?
C14 C13 C12 108.74(17) ?
C16 C13 H13 110.9 ?
C14 C13 H13 110.9 ?
C12 C13 H13 110.9 ?
C13 C14 C15 108.29(17) ?
C13 C14 H14A 110.0 ?
C15 C14 H14A 110.0 ?
C13 C14 H14B 110.0 ?
C15 C14 H14B 110.0 ?
H14A C14 H14B 108.4 ?
N10 C15 C14 111.84(16) ?
N10 C15 H15A 109.2 ?
C14 C15 H15A 109.2 ?
N10 C15 H15B 109.2 ?
C14 C15 H15B 109.2 ?
H15A C15 H15B 107.9 ?
O16 C16 C9 124.66(19) y
O16 C16 C13 124.60(19) y
C9 C16 C13 110.74(18) ?

loop_
_geom_bond_atom_site_label_1
_geom_bond_atom_site_label_2
_geom_bond_site_symmetry_2
_geom_bond_distance
_geom_bond_publ_flag
C1 O1 . 1.366(2) y
C1 C2 . 1.375(3) ?
C1 C6 . 1.393(3) y
O1 H1 . 0.8400 y
C2 C3 . 1.404(3) y
C2 H2 . 0.9500 ?
C3 C4 . 1.387(3) ?
C3 C8 . 1.465(3) y
C4 C5 . 1.393(3) ?
C4 H4 . 0.9500 ?
C5 C6 . 1.379(3) ?
C5 H5 . 0.9500 ?
C6 O6 . 1.372(2) y
O6 C7 . 1.424(2) y
C7 H7A . 0.9800 ?
C7 H7B . 0.9800 ?
C7 H7C . 0.9800 ?
C8 C9 . 1.339(3) y
C8 H8 . 0.9500 ?
C9 N10 . 1.442(2) y
C9 C16 . 1.484(3) y
N10 C11 . 1.482(2) y
N10 C15 . 1.482(2) y
C11 C12 . 1.549(3) ?
C11 H11A . 0.9900 ?
C11 H11B . 0.9900 ?
C12 C13 . 1.540(3) ?
C12 H12A . 0.9900 ?
C12 H12B . 0.9900 ?
C13 C16 . 1.497(3) y
C13 C14 . 1.530(3) ?
C13 H13 . 1.0000 ?
C14 C15 . 1.554(3) ?
C14 H14A . 0.9900 ?
C14 H14B . 0.9900 ?
C15 H15A . 0.9900 ?
C15 H15B . 0.9900 ?
C16 O16 . 1.228(2) y

loop_
_geom_torsion_atom_site_label_1
_geom_torsion_atom_site_label_2
_geom_torsion_atom_site_label_3
_geom_torsion_atom_site_label_4
_geom_torsion
_geom_torsion_publ_flag
O1 C1 C2 C3 -179.69(17) y
C6 C1 C2 C3 -0.6(3) ?
C1 C2 C3 C4 -1.5(3) ?
C1 C2 C3 C8 179.40(18) ?
C2 C3 C4 C5 2.6(3) ?
C8 C3 C4 C5 -178.23(18) ?
C3 C4 C5 C6 -1.7(3) ?
C4 C5 C6 O6 179.21(19) ?
C4 C5 C6 C1 -0.5(3) ?
O1 C1 C6 O6 0.9(3) y
C2 C1 C6 O6 -178.11(17) y
O1 C1 C6 C5 -179.33(18) y
C2 C1 C6 C5 1.6(3) ?
C5 C6 O6 C7 0.2(3) ?
C1 C6 O6 C7 179.93(17) y
C4 C3 C8 C9 159.1(2) y
C2 C3 C8 C9 -21.8(3) y
C3 C8 C9 N10 -4.5(3) y
C3 C8 C9 C16 176.18(18) ?
C8 C9 N10 C11 120.2(2) ?
C16 C9 N10 C11 -60.4(2) ?
C8 C9 N10 C15 -122.5(2) ?
C16 C9 N10 C15 56.9(2) ?
C9 N10 C11 C12 56.0(2) ?
C15 N10 C11 C12 -61.1(2) ?
N10 C11 C12 C13 2.6(2) ?
C11 C12 C13 C16 -58.1(2) ?
C11 C12 C13 C14 57.8(2) ?
C16 C13 C14 C15 56.6(2) ?
C12 C13 C14 C15 -60.0(2) ?
C9 N10 C15 C14 -58.8(2) ?
C11 N10 C15 C14 58.7(2) ?
C13 C14 C15 N10 1.7(2) ?
C8 C9 C16 O16 1.8(3) ?
N10 C9 C16 O16 -177.58(18) ?
C8 C9 C16 C13 -177.45(17) ?
N10 C9 C16 C13 3.1(2) ?
C14 C13 C16 O16 119.9(2) ?
C12 C13 C16 O16 -123.1(2) ?
C14 C13 C16 C9 -60.8(2) ?
C12 C13 C16 C9 56.2(2) ?

loop_
_cod_related_entry_id
_cod_related_entry_database
_cod_related_entry_code
1 ChemSpider 21107456
